data_6000196
loop_
_publ_author_name
'Dinnebier, Robert E.'
'Dollase, Wayne A.'
'Helluy, Xavier'
'K\"ummerlen, J\"org'
'Sebald, Angelika'
'Schmidt, Martin U.'
'Pagola, Silvina'
'Stephens, Peter W.'
'van Smaalen, Sander'

_publ_section_title
;
 Order--disorder phenomena determined by high-resolution powder
 diffraction: the structures of tetrakis(trimethylsilyl)methane
 C[Si(CH~3~)~3~]~4~ and tetrakis(trimethylsilyl)silane
 Si[Si(CH~3~)~3~]~4~
;
_journal_issue 6
_journal_name_full 'Acta Crystallographica Section B'
_journal_page_first 1014
_journal_page_last 1029
_journal_paper_doi 10.1107/S0108768199006126
_journal_volume 55
_journal_year 1999
_chemical_formula_iupac C(Si(CH3)3)4
_chemical_formula_sum 'C13 H36 Si4'
_chemical_formula_weight 304.79
_space_group_name_H-M_alt 'P 21 3'
_symmetry_cell_setting cubic
_symmetry_space_group_name_Hall 'P 2ac 2ab 3'
_symmetry_space_group_name_H-M 'P 21 3'
_cell_angle_alpha 90.0
_cell_angle_beta 90.0
_cell_angle_gamma 90.0
_cell_formula_units_Z 4
_cell_length_a 12.609(3)
_cell_length_b 12.609(3)
_cell_length_c 12.609(3)
_cell_measurement_temperature 150
_cell_volume 2004.7(8)
_diffrn_ambient_temperature 150
_diffrn_radiation_type synchrotron
_diffrn_radiation_wavelength .82488(2)
_exptl_crystal_density_diffrn 1.01
_cod_data_source_file se0261.cif
_cod_data_source_block TC150
_cod_original_cell_volume 2005.0(10)
_cod_database_code 6000196

loop_
_atom_site_label
_atom_site_fract_x
_atom_site_fract_y
_atom_site_fract_z
_atom_site_U_iso_or_equiv
_atom_site_occupancy
_atom_site_attached_hydrogens
C(0) .0 .0 .0 .252(19) 1.0 0
Si(1) .0881(2) .0881(2) .0881(2) .0252(9) 1.0 0
Si(2) .0548(2) -.1425(2) -.0005(3) .0252(9) 1.0 0
C(11) .2380(3) .0500(7) .0666(7) .0252(9) 1.5 3
C(21) .0966(5) -.1785(3) .1495(4) .0252(9) 1.5 3
C(22) -.0417(5) -.2425(2) -.0548(5) .0252(9) 1.5 3
C(23) .1905(4) -.1418(4) -.0846(5) .0252(9) 1.5 3
